data_7718920
loop_
_publ_author_name
'Huffman, Lucy S. X.'
'Seshadri, Anjana'
'Hastings, Christopher D.'
'Brennessel, William W.'
'Franco, Ignacio'
'Barnett, Brandon R.'

_publ_section_title
;
 Assessing structure and dynamics of iron complexes supported by
 tris(amidate)amine ligands.
;
_journal_issue 27
_journal_name_full 'Dalton transactions (Cambridge, England : 2003)'
_journal_page_first 10719
_journal_page_last 10724
_journal_paper_doi 10.1039/d5dt01284h
_journal_volume 54
_journal_year 2025
_chemical_formula_moiety 'C45 H63 Fe K N4 O15'
_chemical_formula_sum 'C45 H63 Fe K N4 O15'
_chemical_formula_weight 994.94
_space_group_crystal_system monoclinic
_space_group_IT_number 14
_space_group_name_Hall '-P 2ybc'
_space_group_name_H-M_alt 'P 1 21/c 1'
_atom_sites_solution_hydrogens geom
_atom_sites_solution_primary dual
_atom_sites_solution_secondary difmap
_audit_creation_date 2025-02-07
_audit_creation_method
;
Olex2 1.5-ac6-015
(compiled 2023.12.04 svn.r209d9fb2 for Rigaku Oxford Diffraction, GUI svn.r6873)
;
_audit_update_record
;
2025-02-07 deposited with the CCDC.	2025-06-19 downloaded from the CCDC.
;
_cell_angle_alpha 90
_cell_angle_beta 91.7336(4)
_cell_angle_gamma 90
_cell_formula_units_Z 4
_cell_length_a 10.52253(5)
_cell_length_b 20.51441(12)
_cell_length_c 21.90377(12)
_cell_measurement_reflns_used 43543
_cell_measurement_temperature 100.00(10)
_cell_measurement_theta_max 79.1980
_cell_measurement_theta_min 4.0150
_cell_volume 4726.06(4)
_computing_cell_refinement 'CrysAlisPro 1.171.42.57a (Rigaku OD, 2022)'
_computing_data_collection 'CrysAlisPro 1.171.42.57a (Rigaku OD, 2022)'
_computing_data_reduction 'CrysAlisPro 1.171.42.57a (Rigaku OD, 2022)'
_computing_molecular_graphics 'Olex2 1.5-ac6-015 (Dolomanov et al., 2009)'
_computing_publication_material 'Olex2 1.5-ac6-015 (Dolomanov et al., 2009)'
_computing_structure_refinement 'SHELXL 2019/3 (Sheldrick, 2015b)'
_computing_structure_solution 'SHELXT 2018/2 (Sheldrick, 2015a)'
_diffrn_ambient_environment N~2~
_diffrn_ambient_temperature 100.00(10)
_diffrn_detector 'Hybrid Pixel Array Detector'
_diffrn_detector_area_resol_mean 10.0000
_diffrn_detector_type HyPix
_diffrn_measured_fraction_theta_full 0.997
_diffrn_measured_fraction_theta_max 0.981
_diffrn_measurement_details
;
List of Runs (angles in degrees, time in seconds):

  # Type    Start    End  Width  t~exp~   \w     \q     \k     \f   Frames
#--------------------------------------------------------------------------
  1  \w   -119.00 -69.00   0.50    0.35    --  -47.32-132.00  61.00  100
  2  \w    -91.00 -17.00   0.50    0.35    --  -47.32 132.00 131.00  148
  3  \w   -119.00 -65.00   0.50    0.35    --  -47.32-138.00-114.00  108
  4  \w     42.00 102.00   0.50    0.35    --   47.32-138.00-114.00  120
  5  \w     38.00  99.00   0.50    0.35    --   47.32-132.00  61.00  122
  6  \w   -162.00 -69.00   0.50    1.41    --  -91.75-132.00  61.00  186
  7  \w     42.00 121.00   0.50    1.41    --  113.25-138.00-114.00  158
  8  \w     87.00 175.00   0.50    1.41    --  113.25 138.00 -52.00  176
  9  \w     91.00 178.00   0.50    1.41    --  113.25 132.00 131.00  174
 10  \w     42.00 117.00   0.50    1.41    --  113.25-132.00  61.00  150
 11  \w   -119.00 -32.00   0.50    0.35    --  -47.32 -57.00 150.00  174
 12  \w    -16.00  28.00   0.50    0.35    --  -47.32  19.00  60.00   88
 13  \w    -16.00  28.00   0.50    0.35    --  -47.32  19.00 150.00   88
 14  \w    -16.00  28.00   0.50    0.35    --  -47.32  19.00  30.00   88
 15  \w   -163.00 -74.00   0.50    1.41    --  -91.75 -65.00 137.76  178
 16  \w     42.00 136.00   0.50    1.41    --  113.25 -77.00-120.00  188
 17  \w     42.00 111.00   0.50    1.41    --  113.25-125.00 -30.00  138
 18  \w     42.00 111.00   0.50    1.41    --  113.25-125.00 -90.00  138
 19  \w    101.00 178.00   0.50    1.41    --  113.25  30.00  60.00  154
 20  \w    101.00 178.00   0.50    1.41    --  113.25  45.00 -60.00  154
 21  \w    101.00 178.00   0.50    1.41    --  113.25  30.00 -60.00  154
 22  \w    101.00 178.00   0.50    1.41    --  113.25  30.00 150.00  154
 23  \w     42.00 106.00   0.50    1.41    --  113.25 -94.00-150.00  128
 24  \w     42.00  79.00   0.50    1.41    --  113.25 -61.00 -60.00   74
 25  \w     42.00 106.00   0.50    1.41    --  113.25 -94.00  90.00  128
 26  \w     42.00 106.00   0.50    1.41    --  113.25 -94.00-120.00  128
 27  \w     42.00 106.00   0.50    1.41    --  113.25 -94.00 -30.00  128
 28  \w     42.00  79.00   0.50    1.41    --  113.25 -61.00-180.00   74
 29  \w     91.00 178.00   0.50    1.41    --  113.25  77.00  30.00  174
 30  \w     42.00 106.00   0.50    1.41    --  113.25 -94.00 120.00  128
 31  \w   -119.00 -25.00   0.50    0.35    --  -47.32 -77.00 -90.00  188
 32  \w   -119.00 -25.00   0.50    0.35    --  -47.32 -77.00  30.00  188
 33  \w   -119.00 -32.00   0.50    0.35    --  -47.32 -57.00 -60.00  174
 34  \w    -16.00  28.00   0.50    0.35    --  -47.32  19.00  90.00   88
 35  \w   -119.00 -25.00   0.50    0.35    --  -47.32 -77.00  90.00  188
 36  \w     25.00 120.00   0.50    0.35    --   47.32  77.00-150.00  190
;
_diffrn_measurement_device 'four-circle diffractometer'
_diffrn_measurement_device_type 'XtaLAB Synergy, Dualflex, HyPix'
_diffrn_measurement_method '\w scans'
_diffrn_orient_matrix_type 'CrysAlisPro convention (1999,Acta A55,543-557)'
_diffrn_orient_matrix_UB_11 -0.0201495000
_diffrn_orient_matrix_UB_12 -0.0083197000
_diffrn_orient_matrix_UB_13 -0.0695224000
_diffrn_orient_matrix_UB_21 0.0008214000
_diffrn_orient_matrix_UB_22 0.0746127000
_diffrn_orient_matrix_UB_23 -0.0079225000
_diffrn_orient_matrix_UB_31 0.1450818000
_diffrn_orient_matrix_UB_32 -0.0015409000
_diffrn_orient_matrix_UB_33 -0.0074608000
_diffrn_radiation_monochromator mirror
_diffrn_radiation_probe x-ray
_diffrn_radiation_type 'Cu K\a'
_diffrn_radiation_wavelength 1.54184
_diffrn_reflns_av_R_equivalents 0.0414
_diffrn_reflns_av_unetI/netI 0.0218
_diffrn_reflns_Laue_measured_fraction_full 0.997
_diffrn_reflns_Laue_measured_fraction_max 0.981
_diffrn_reflns_limit_h_max 13
_diffrn_reflns_limit_h_min -10
_diffrn_reflns_limit_k_max 26
_diffrn_reflns_limit_k_min -26
_diffrn_reflns_limit_l_max 27
_diffrn_reflns_limit_l_min -28
_diffrn_reflns_number 80553
_diffrn_reflns_point_group_measured_fraction_full 0.997
_diffrn_reflns_point_group_measured_fraction_max 0.981
_diffrn_reflns_theta_full 74.504
_diffrn_reflns_theta_max 80.420
_diffrn_reflns_theta_min 4.038
_diffrn_source 'micro-focus sealed X-ray tube'
_diffrn_source_type 'PhotonJet (Cu) X-ray Source'
_exptl_absorpt_coefficient_mu 3.956
_exptl_absorpt_correction_T_max 1.00000
_exptl_absorpt_correction_T_min 0.78061
_exptl_absorpt_correction_type multi-scan
_exptl_absorpt_process_details
;
CrysAlisPro 1.171.42.57a (Rigaku Oxford Diffraction, 2022)
Empirical absorption correction using spherical harmonics,
implemented in SCALE3 ABSPACK scaling algorithm.
;
_exptl_crystal_colour colourless
_exptl_crystal_colour_primary colourless
_exptl_crystal_density_diffrn 1.398
_exptl_crystal_description plate
_exptl_crystal_F_000 2104
_exptl_crystal_size_max 0.22
_exptl_crystal_size_mid 0.148
_exptl_crystal_size_min 0.053
_refine_diff_density_max 0.322
_refine_diff_density_min -0.447
_refine_diff_density_rms 0.052
_refine_ls_extinction_method none
_refine_ls_goodness_of_fit_ref 1.118
_refine_ls_hydrogen_treatment constr
_refine_ls_matrix_type full
_refine_ls_number_parameters 665
_refine_ls_number_reflns 10163
_refine_ls_number_restraints 92
_refine_ls_restrained_S_all 1.120
_refine_ls_R_factor_all 0.0373
_refine_ls_R_factor_gt 0.0346
_refine_ls_shift/su_max 0.001
_refine_ls_shift/su_mean 0.000
_refine_ls_structure_factor_coef Fsqd
_refine_ls_weighting_details 'w=1/[\s^2^(Fo^2^)+(0.0409P)^2^+2.6934P] where P=(Fo^2^+2Fc^2^)/3'
_refine_ls_weighting_scheme calc
_refine_ls_wR_factor_gt 0.0905
_refine_ls_wR_factor_ref 0.0921
_reflns_Friedel_coverage 0.000
_reflns_number_gt 9477
_reflns_number_total 10163
_reflns_threshold_expression 'I > 2\s(I)'
_cod_data_source_file d5dt01284h8.cif
_cod_data_source_block brbcdh15
_cod_depositor_comments 'Adding full bibliography for 7718917--7718921.cif.'
_cod_database_code 7718920
_shelx_shelxl_version_number 2019/3
_shelx_space_group_comment
;
The symmetry employed for this shelxl refinement is uniquely defined
by the following loop, which should always be used as a source of
symmetry information in preference to the above space-group names.
They are only intended as comments.
;
_shelx_estimated_absorpt_t_max 0.818
_shelx_estimated_absorpt_t_min 0.477
_olex2_refinement_description
;
1. Fixed Uiso
 At 1.2 times of:
  All C(H) groups, All C(H,H) groups, All C(H,H,H,H) groups
 At 1.5 times of:
  All C(H,H,H) groups
2. Restrained distances
 C39-O13 \\sim C39-O13' \\sim O15-C44 \\sim O15'-C44
 with sigma of 0.01
3. Uiso/Uaniso restraints and constraints
All non-hydrogen atoms have similar U: within 1.2A with sigma of 0.01 and sigma
for terminal atoms of 0.02 within 1.2A
4. Same fragment restrains
{O13, C40, C41, O14, C42, C43, O15} sigma for 1-2: 0.02, 1-3: 0.04
as in
{O13', C40', C41', O14', C42', C43', O15'}
{O15, C43, C42, O14, C41, C40, O13} sigma for 1-2: 0.02, 1-3: 0.04
as in
{O13, C40, C41, O14, C42, C43, O15}
5. Others
 Sof(H39C)=Sof(H39D)=Sof(H44C)=Sof(H44D)=Sof(O13')=Sof(C40')=Sof(H40C)=
 Sof(H40D)=Sof(C41')=Sof(H41C)=Sof(H41D)=Sof(O14')=Sof(C42')=Sof(H42C)=
 Sof(H42D)=Sof(C43')=Sof(H43C)=Sof(H43D)=Sof(O15')=1-FVAR(1)
 Sof(H39A)=Sof(H39B)=Sof(O13)=Sof(C40)=Sof(H40A)=Sof(H40B)=Sof(C41)=Sof(H41A)=
 Sof(H41B)=Sof(O14)=Sof(C42)=Sof(H42A)=Sof(H42B)=Sof(C43)=Sof(H43A)=Sof(H43B)=
 Sof(O15)=Sof(H44A)=Sof(H44B)=FVAR(1)
6.a Secondary CH2 refined with riding coordinates:
 C39(H39A,H39B), C39(H39C,H39D), C40(H40A,H40B), C41(H41A,H41B), C42(H42A,
 H42B), C43(H43A,H43B), C44(H44A,H44B), C44(H44C,H44D), C1(H1A,H1B), C2(H2A,
 H2B), C3(H3A,H3B), C4(H4A,H4B), C5(H5A,H5B), C6(H6A,H6B), C34(H34A,H34B),
 C35(H35A,H35B), C36(H36A,H36B), C37(H37A,H37B), C38(H38A,H38B), C45(H45A,H45B),
  C40'(H40C,H40D), C41'(H41C,H41D), C42'(H42C,H42D), C43'(H43C,H43D)
6.b Aromatic/amide H refined with riding coordinates:
 C9(H9), C11(H11), C13(H13), C18(H18), C20(H20), C22(H22), C27(H27), C29(H29),
 C31(H31)
6.c Idealised Me refined as rotating group:
 C14(H14A,H14B,H14C), C15(H15A,H15B,H15C), C23(H23A,H23B,H23C), C24(H24A,H24B,
 H24C), C32(H32A,H32B,H32C), C33(H33A,H33B,H33C)
;
_olex2_submission_original_sample_id brbcdh15
_olex2_submission_special_instructions 'No special instructions were received'
_oxdiff_exptl_absorpt_empirical_details
;
Empirical correction (ABSPACK) includes:
- Absorption correction using spherical harmonics
- Frame scaling
;
_oxdiff_exptl_absorpt_empirical_full_max 1.382
_oxdiff_exptl_absorpt_empirical_full_min 0.799

loop_
_space_group_symop_operation_xyz
'x, y, z'
'-x, y+1/2, -z+1/2'
'-x, -y, -z'
'x, -y-1/2, z-1/2'

loop_
_atom_site_label
_atom_site_type_symbol
_atom_site_fract_x
_atom_site_fract_y
_atom_site_fract_z
_atom_site_U_iso_or_equiv
_atom_site_adp_type
_atom_site_occupancy
_atom_site_site_symmetry_order
_atom_site_calc_flag
_atom_site_refinement_flags_posn
_atom_site_refinement_flags_adp
_atom_site_refinement_flags_occupancy
_atom_site_disorder_assembly
_atom_site_disorder_group
Fe1 Fe 0.43943(2) 0.26939(2) 0.40117(2) 0.01621(7) Uani 1 1 d . . . . .
K1 K 0.35911(3) 0.52609(2) 0.24773(2) 0.02162(8) Uani 1 1 d . . . . .
O1 O 0.39607(11) 0.46762(6) 0.36000(5) 0.0225(2) Uani 1 1 d . . . . .
O2 O 0.50646(11) 0.08101(6) 0.34868(6) 0.0242(2) Uani 1 1 d . . . . .
O3 O 0.40660(12) 0.21830(7) 0.58625(6) 0.0288(3) Uani 1 1 d . . . . .
O4 O -0.08502(11) 0.42880(6) 0.32830(6) 0.0243(2) Uani 1 1 d . . . . .
O5 O 0.11626(12) 0.26371(6) 0.22089(6) 0.0269(3) Uani 1 1 d . . . . .
O6 O 0.00880(10) 0.18871(6) 0.43197(5) 0.0215(2) Uani 1 1 d . . . . .
O7 O 0.17827(12) -0.01172(6) 0.49159(6) 0.0284(3) Uani 1 1 d . . . . .
O8 O -0.07308(11) 0.26909(6) 0.56944(6) 0.0287(3) Uani 1 1 d . . . . .
O9 O 0.14318(12) 0.45306(6) 0.50202(6) 0.0280(3) Uani 1 1 d . . . . .
O10 O 0.44236(13) 0.40728(6) 0.19470(6) 0.0312(3) Uani 1 1 d . . . . .
O11 O 0.61305(12) 0.48777(6) 0.26384(6) 0.0289(3) Uani 1 1 d . . . . .
O12 O 0.51590(12) 0.60966(6) 0.31648(6) 0.0280(3) Uani 1 1 d . . . . .
C39 C 0.3339(2) 0.66858(10) 0.34740(9) 0.0348(4) Uani 1 1 d D . . . .
H39A H 0.290548 0.687291 0.382861 0.042 Uiso 0.773(6) 1 calc R U P A 1
H39B H 0.362005 0.704827 0.321193 0.042 Uiso 0.773(6) 1 calc R U P A 1
H39C H 0.282236 0.679061 0.383136 0.042 Uiso 0.227(6) 1 calc R U P A 2
H39D H 0.365264 0.710244 0.330726 0.042 Uiso 0.227(6) 1 calc R U P A 2
O13 O 0.2496(4) 0.6269(2) 0.3138(2) 0.0304(9) Uani 0.773(6) 1 d D U P A 1
C40 C 0.1436(3) 0.66232(16) 0.28853(14) 0.0317(7) Uani 0.773(6) 1 d D U P A 1
H40A H 0.171973 0.692334 0.256272 0.038 Uiso 0.773(6) 1 calc R U P A 1
H40B H 0.103429 0.688413 0.320708 0.038 Uiso 0.773(6) 1 calc R U P A 1
C41 C 0.0511(5) 0.6143(2) 0.2623(2) 0.0330(10) Uani 0.773(6) 1 d D U P A 1
H41A H 0.025329 0.583609 0.294529 0.040 Uiso 0.773(6) 1 calc R U P A 1
H41B H -0.025893 0.637383 0.246695 0.040 Uiso 0.773(6) 1 calc R U P A 1
O14 O 0.10698(19) 0.57909(14) 0.21381(11) 0.0281(5) Uani 0.773(6) 1 d D U P A 1
C42 C 0.0258(3) 0.52867(18) 0.19153(18) 0.0307(8) Uani 0.773(6) 1 d D U P A 1
H42A H -0.054882 0.547683 0.175314 0.037 Uiso 0.773(6) 1 calc R U P A 1
H42B H 0.005586 0.498658 0.225277 0.037 Uiso 0.773(6) 1 calc R U P A 1
C43 C 0.0889(5) 0.4920(3) 0.1424(2) 0.0352(11) Uani 0.773(6) 1 d D U P A 1
H43A H 0.032097 0.456814 0.127070 0.042 Uiso 0.773(6) 1 calc R U P A 1
H43B H 0.105948 0.521705 0.107960 0.042 Uiso 0.773(6) 1 calc R U P A 1
O15 O 0.2051(3) 0.46476(14) 0.16517(15) 0.0303(7) Uani 0.773(6) 1 d D U P A 1
C44 C 0.2664(2) 0.41911(10) 0.12592(9) 0.0341(4) Uani 1 1 d D . . . .
H44A H 0.240702 0.428311 0.082923 0.041 Uiso 0.773(6) 1 calc R U P A 1
H44B H 0.238073 0.374397 0.135742 0.041 Uiso 0.773(6) 1 calc R U P A 1
H44C H 0.239292 0.414833 0.082423 0.041 Uiso 0.227(6) 1 calc R U P A 2
H44D H 0.232429 0.381843 0.149076 0.041 Uiso 0.227(6) 1 calc R U P A 2
N1 N 0.64891(12) 0.26883(6) 0.40313(6) 0.0191(3) Uani 1 1 d . . . . .
N2 N 0.46240(12) 0.36149(7) 0.37264(6) 0.0199(3) Uani 1 1 d . . . . .
N3 N 0.45990(12) 0.19079(7) 0.34694(6) 0.0191(3) Uani 1 1 d . . . . .
N4 N 0.46513(12) 0.25327(7) 0.49157(6) 0.0194(3) Uani 1 1 d . . . . .
C1 C 0.68640(15) 0.33276(8) 0.37837(8) 0.0216(3) Uani 1 1 d . . . . .
H1A H 0.694266 0.329369 0.333553 0.026 Uiso 1 1 calc R U . . .
H1B H 0.770373 0.345418 0.396218 0.026 Uiso 1 1 calc R U . . .
C2 C 0.58871(15) 0.38497(8) 0.39286(8) 0.0228(3) Uani 1 1 d . . . . .
H2A H 0.590086 0.393703 0.437325 0.027 Uiso 1 1 calc R U . . .
H2B H 0.609009 0.425997 0.371450 0.027 Uiso 1 1 calc R U . . .
C3 C 0.68549(15) 0.21360(8) 0.36365(8) 0.0216(3) Uani 1 1 d . . . . .
H3A H 0.698684 0.173884 0.388723 0.026 Uiso 1 1 calc R U . . .
H3B H 0.766054 0.223788 0.343481 0.026 Uiso 1 1 calc R U . . .
C4 C 0.57989(15) 0.20182(8) 0.31546(8) 0.0222(3) Uani 1 1 d . . . . .
H4A H 0.571448 0.240105 0.288131 0.027 Uiso 1 1 calc R U . . .
H4B H 0.600514 0.163295 0.290402 0.027 Uiso 1 1 calc R U . . .
C5 C 0.68885(15) 0.25991(8) 0.46806(8) 0.0215(3) Uani 1 1 d . . . . .
H5A H 0.700935 0.303029 0.487672 0.026 Uiso 1 1 calc R U . . .
H5B H 0.771000 0.236391 0.470552 0.026 Uiso 1 1 calc R U . . .
C6 C 0.58900(15) 0.22143(9) 0.50166(8) 0.0223(3) Uani 1 1 d . . . . .
H6A H 0.585396 0.176104 0.486196 0.027 Uiso 1 1 calc R U . . .
H6B H 0.611211 0.220120 0.545891 0.027 Uiso 1 1 calc R U . . .
C7 C 0.37896(14) 0.40746(8) 0.35595(7) 0.0182(3) Uani 1 1 d . . . . .
C8 C 0.25381(15) 0.38353(8) 0.32893(7) 0.0189(3) Uani 1 1 d . . . . .
C9 C 0.14460(15) 0.41825(8) 0.34270(7) 0.0199(3) Uani 1 1 d . . . . .
H9 H 0.149198 0.454478 0.369698 0.024 Uiso 1 1 calc R U . . .
C10 C 0.02855(14) 0.39902(8) 0.31625(7) 0.0201(3) Uani 1 1 d . . . . .
C11 C 0.02187(15) 0.34761(8) 0.27519(7) 0.0214(3) Uani 1 1 d . . . . .
H11 H -0.057308 0.335570 0.256471 0.026 Uiso 1 1 calc R U . . .
C12 C 0.13240(15) 0.31370(8) 0.26161(7) 0.0206(3) Uani 1 1 d . . . . .
C13 C 0.24879(15) 0.33082(8) 0.28894(7) 0.0203(3) Uani 1 1 d . . . . .
H13 H 0.323539 0.306929 0.280427 0.024 Uiso 1 1 calc R U . . .
C14 C -0.08548(16) 0.47060(9) 0.38029(8) 0.0267(4) Uani 1 1 d . . . . .
H14A H -0.034363 0.509461 0.372405 0.040 Uiso 1 1 calc R U . . .
H14B H -0.049384 0.447424 0.415892 0.040 Uiso 1 1 calc R U . . .
H14C H -0.173000 0.483635 0.388317 0.040 Uiso 1 1 calc R U . . .
C15 C 0.22725(18) 0.22694(9) 0.20620(9) 0.0283(4) Uani 1 1 d . . . . .
H15A H 0.203086 0.191417 0.178268 0.043 Uiso 1 1 calc R U . . .
H15B H 0.266012 0.208730 0.243698 0.043 Uiso 1 1 calc R U . . .
H15C H 0.288436 0.255555 0.186588 0.043 Uiso 1 1 calc R U . . .
C16 C 0.43800(14) 0.12876(8) 0.36153(7) 0.0187(3) Uani 1 1 d . . . . .
C17 C 0.31860(14) 0.11630(8) 0.39641(7) 0.0189(3) Uani 1 1 d . . . . .
C18 C 0.21890(14) 0.16123(8) 0.39576(7) 0.0186(3) Uani 1 1 d . . . . .
H18 H 0.224598 0.200570 0.373122 0.022 Uiso 1 1 calc R U . . .
C19 C 0.11078(14) 0.14757(8) 0.42882(7) 0.0190(3) Uani 1 1 d . . . . .
C20 C 0.10025(15) 0.08935(8) 0.46061(7) 0.0201(3) Uani 1 1 d . . . . .
H20 H 0.025947 0.080132 0.482625 0.024 Uiso 1 1 calc R U . . .
C21 C 0.19959(15) 0.04467(8) 0.45987(7) 0.0211(3) Uani 1 1 d . . . . .
C22 C 0.30971(15) 0.05801(8) 0.42879(7) 0.0205(3) Uani 1 1 d . . . . .
H22 H 0.378164 0.027795 0.429567 0.025 Uiso 1 1 calc R U . . .
C23 C 0.02028(16) 0.24981(9) 0.40134(8) 0.0248(3) Uani 1 1 d . . . . .
H23A H 0.025405 0.242348 0.357287 0.037 Uiso 1 1 calc R U . . .
H23B H 0.097436 0.272121 0.416336 0.037 Uiso 1 1 calc R U . . .
H23C H -0.054113 0.276873 0.409372 0.037 Uiso 1 1 calc R U . . .
C24 C 0.27917(19) -0.05778(10) 0.49674(11) 0.0376(5) Uani 1 1 d . . . . .
H24A H 0.302239 -0.072240 0.455901 0.056 Uiso 1 1 calc R U . . .
H24B H 0.251671 -0.095384 0.520577 0.056 Uiso 1 1 calc R U . . .
H24C H 0.353064 -0.037439 0.517304 0.056 Uiso 1 1 calc R U . . .
C25 C 0.38644(15) 0.24867(8) 0.53769(7) 0.0199(3) Uani 1 1 d . . . . .
C26 C 0.26382(15) 0.28694(8) 0.53143(7) 0.0203(3) Uani 1 1 d . . . . .
C27 C 0.15334(15) 0.25733(9) 0.55138(7) 0.0220(3) Uani 1 1 d . . . . .
H27 H 0.154225 0.213186 0.564490 0.026 Uiso 1 1 calc R U . . .
C28 C 0.04169(15) 0.29368(9) 0.55171(7) 0.0233(3) Uani 1 1 d . . . . .
C29 C 0.04104(16) 0.35889(9) 0.53471(8) 0.0256(4) Uani 1 1 d . . . . .
H29 H -0.035287 0.383519 0.536060 0.031 Uiso 1 1 calc R U . . .
C30 C 0.15225(16) 0.38802(8) 0.51573(7) 0.0233(3) Uani 1 1 d . . . . .
C31 C 0.26430(15) 0.35158(8) 0.51243(7) 0.0214(3) Uani 1 1 d . . . . .
H31 H 0.339432 0.370707 0.497440 0.026 Uiso 1 1 calc R U . . .
C32 C -0.07516(17) 0.20268(10) 0.58856(9) 0.0311(4) Uani 1 1 d . . . . .
H32A H -0.048274 0.174661 0.555093 0.047 Uiso 1 1 calc R U . . .
H32B H -0.161594 0.190830 0.599791 0.047 Uiso 1 1 calc R U . . .
H32C H -0.017022 0.196898 0.623951 0.047 Uiso 1 1 calc R U . . .
C33 C 0.25829(18) 0.48808(9) 0.49287(9) 0.0295(4) Uani 1 1 d . . . . .
H33A H 0.297368 0.472602 0.455495 0.044 Uiso 1 1 calc R U . . .
H33B H 0.317044 0.480971 0.527805 0.044 Uiso 1 1 calc R U . . .
H33C H 0.239490 0.534716 0.489027 0.044 Uiso 1 1 calc R U . . .
C34 C 0.5737(2) 0.39341(10) 0.20471(10) 0.0355(4) Uani 1 1 d . . . . .
H34A H 0.604017 0.367699 0.169783 0.043 Uiso 1 1 calc R U . . .
H34B H 0.584032 0.366141 0.241818 0.043 Uiso 1 1 calc R U . . .
C35 C 0.65563(18) 0.45318(10) 0.21225(9) 0.0339(4) Uani 1 1 d . . . . .
H35A H 0.745873 0.440515 0.218528 0.041 Uiso 1 1 calc R U . . .
H35B H 0.648053 0.480834 0.175281 0.041 Uiso 1 1 calc R U . . .
C36 C 0.68445(17) 0.54484(10) 0.27796(9) 0.0312(4) Uani 1 1 d . . . . .
H36A H 0.679501 0.575688 0.243210 0.037 Uiso 1 1 calc R U . . .
H36B H 0.774829 0.533499 0.286099 0.037 Uiso 1 1 calc R U . . .
C37 C 0.62913(17) 0.57548(9) 0.33378(9) 0.0295(4) Uani 1 1 d . . . . .
H37A H 0.609728 0.541282 0.363992 0.035 Uiso 1 1 calc R U . . .
H37B H 0.691437 0.606008 0.352860 0.035 Uiso 1 1 calc R U . . .
C38 C 0.44608(19) 0.62863(10) 0.36871(8) 0.0317(4) Uani 1 1 d . . . . .
H38A H 0.501106 0.654511 0.397023 0.038 Uiso 1 1 calc R U . . .
H38B H 0.416897 0.589466 0.390667 0.038 Uiso 1 1 calc R U . . .
C45 C 0.4079(2) 0.42287(9) 0.13296(9) 0.0327(4) Uani 1 1 d . . . . .
H45A H 0.447872 0.391675 0.104891 0.039 Uiso 1 1 calc R U . . .
H45B H 0.437450 0.467316 0.122982 0.039 Uiso 1 1 calc R U . . .
O13' O 0.2540(13) 0.6382(8) 0.3022(7) 0.036(3) Uani 0.227(6) 1 d D U P A 2
C40' C 0.1227(10) 0.6341(8) 0.3070(6) 0.047(3) Uani 0.227(6) 1 d D U P A 2
H40C H 0.089343 0.676165 0.321684 0.057 Uiso 0.227(6) 1 calc R U P A 2
H40D H 0.101858 0.600039 0.337107 0.057 Uiso 0.227(6) 1 calc R U P A 2
C41' C 0.0599(17) 0.6176(7) 0.2459(7) 0.034(3) Uani 0.227(6) 1 d D U P A 2
H41C H -0.033714 0.620509 0.248356 0.041 Uiso 0.227(6) 1 calc R U P A 2
H41D H 0.087901 0.648403 0.214175 0.041 Uiso 0.227(6) 1 calc R U P A 2
O14' O 0.0967(8) 0.5529(5) 0.2311(4) 0.0367(19) Uani 0.227(6) 1 d D U P A 2
C42' C 0.0495(12) 0.5382(6) 0.1705(5) 0.035(3) Uani 0.227(6) 1 d D U P A 2
H42C H 0.079180 0.571761 0.141800 0.042 Uiso 0.227(6) 1 calc R U P A 2
H42D H -0.044631 0.538968 0.169602 0.042 Uiso 0.227(6) 1 calc R U P A 2
C43' C 0.0944(16) 0.4727(7) 0.1509(9) 0.036(4) Uani 0.227(6) 1 d D U P A 2
H43C H 0.069192 0.438574 0.180106 0.043 Uiso 0.227(6) 1 calc R U P A 2
H43D H 0.059219 0.461564 0.109785 0.043 Uiso 0.227(6) 1 calc R U P A 2
O15' O 0.2260(11) 0.4788(4) 0.1502(6) 0.036(3) Uani 0.227(6) 1 d D U P A 2

loop_
_atom_site_aniso_label
_atom_site_aniso_U_11
_atom_site_aniso_U_22
_atom_site_aniso_U_33
_atom_site_aniso_U_23
_atom_site_aniso_U_13
_atom_site_aniso_U_12
Fe1 0.01289(12) 0.01591(12) 0.01985(13) -0.00027(9) 0.00049(9) -0.00015(9)
K1 0.02031(16) 0.02091(16) 0.02347(17) -0.00018(13) -0.00218(12) 0.00115(12)
O1 0.0192(5) 0.0185(6) 0.0299(6) 0.0010(5) 0.0017(4) -0.0002(4)
O2 0.0211(6) 0.0213(6) 0.0307(6) -0.0015(5) 0.0066(5) 0.0027(4)
O3 0.0232(6) 0.0349(7) 0.0285(6) 0.0120(5) 0.0047(5) 0.0068(5)
O4 0.0151(5) 0.0310(6) 0.0268(6) -0.0015(5) 0.0006(4) 0.0041(5)
O5 0.0232(6) 0.0289(7) 0.0284(6) -0.0077(5) -0.0031(5) 0.0014(5)
O6 0.0149(5) 0.0224(6) 0.0273(6) 0.0047(5) 0.0033(4) 0.0024(4)
O7 0.0256(6) 0.0223(6) 0.0378(7) 0.0108(5) 0.0070(5) 0.0023(5)
O8 0.0154(6) 0.0389(7) 0.0320(7) -0.0025(5) 0.0030(5) 0.0003(5)
O9 0.0276(6) 0.0246(6) 0.0319(7) -0.0015(5) 0.0001(5) 0.0083(5)
O10 0.0384(7) 0.0290(7) 0.0265(6) 0.0003(5) 0.0028(5) 0.0042(6)
O11 0.0235(6) 0.0330(7) 0.0304(6) 0.0037(5) 0.0044(5) 0.0026(5)
O12 0.0295(6) 0.0281(6) 0.0263(6) 0.0007(5) -0.0036(5) 0.0008(5)
C39 0.0445(11) 0.0307(10) 0.0293(9) -0.0070(8) 0.0016(8) 0.0039(8)
O13 0.0330(14) 0.0238(14) 0.0344(16) 0.0008(12) -0.0019(11) 0.0063(9)
C40 0.0312(14) 0.0326(16) 0.0316(15) 0.0005(11) 0.0056(11) 0.0130(12)
C41 0.0279(16) 0.0437(18) 0.0280(19) 0.0013(14) 0.0096(14) 0.0099(13)
O14 0.0223(8) 0.0325(13) 0.0297(11) -0.0001(9) 0.0035(7) 0.0035(9)
C42 0.0193(15) 0.0423(17) 0.0304(18) 0.0033(14) -0.0019(12) -0.0021(11)
C43 0.0267(15) 0.043(3) 0.035(2) -0.0031(19) -0.0087(12) 0.0002(16)
O15 0.0316(14) 0.0264(12) 0.0321(14) -0.0043(11) -0.0096(9) 0.0044(11)
C44 0.0483(12) 0.0287(9) 0.0250(9) -0.0039(7) -0.0041(8) -0.0033(8)
N1 0.0136(6) 0.0209(7) 0.0227(7) 0.0013(5) 0.0008(5) -0.0004(5)
N2 0.0147(6) 0.0181(6) 0.0269(7) 0.0033(5) -0.0019(5) -0.0013(5)
N3 0.0159(6) 0.0184(6) 0.0232(7) -0.0022(5) 0.0027(5) -0.0018(5)
N4 0.0153(6) 0.0220(7) 0.0209(6) 0.0013(5) 0.0004(5) 0.0034(5)
C1 0.0136(7) 0.0224(8) 0.0288(8) 0.0031(6) 0.0005(6) -0.0033(6)
C2 0.0162(7) 0.0198(8) 0.0320(9) 0.0020(7) -0.0037(6) -0.0030(6)
C3 0.0143(7) 0.0229(8) 0.0279(8) -0.0014(7) 0.0056(6) 0.0016(6)
C4 0.0186(7) 0.0228(8) 0.0256(8) -0.0015(6) 0.0059(6) -0.0020(6)
C5 0.0140(7) 0.0267(8) 0.0236(8) 0.0020(6) -0.0035(6) 0.0021(6)
C6 0.0161(7) 0.0259(8) 0.0250(8) 0.0044(6) 0.0001(6) 0.0051(6)
C7 0.0169(7) 0.0193(7) 0.0185(7) 0.0030(6) 0.0028(5) -0.0007(6)
C8 0.0171(7) 0.0195(7) 0.0201(7) 0.0049(6) 0.0012(6) 0.0002(6)
C9 0.0175(7) 0.0206(8) 0.0216(8) 0.0031(6) 0.0008(6) 0.0011(6)
C10 0.0147(7) 0.0230(8) 0.0226(8) 0.0055(6) 0.0014(6) 0.0044(6)
C11 0.0158(7) 0.0261(8) 0.0221(8) 0.0034(6) -0.0019(6) -0.0005(6)
C12 0.0217(8) 0.0206(8) 0.0195(7) 0.0020(6) 0.0006(6) 0.0000(6)
C13 0.0169(7) 0.0213(8) 0.0228(8) 0.0023(6) 0.0013(6) 0.0021(6)
C14 0.0200(8) 0.0302(9) 0.0299(9) -0.0023(7) 0.0021(6) 0.0058(7)
C15 0.0288(9) 0.0280(9) 0.0283(9) -0.0065(7) 0.0011(7) 0.0056(7)
C16 0.0167(7) 0.0186(7) 0.0208(7) -0.0020(6) -0.0008(6) -0.0007(6)
C17 0.0166(7) 0.0195(7) 0.0205(7) -0.0035(6) -0.0001(6) -0.0018(6)
C18 0.0178(7) 0.0185(7) 0.0193(7) -0.0003(6) -0.0001(6) -0.0010(6)
C19 0.0150(7) 0.0205(8) 0.0213(7) -0.0009(6) -0.0018(6) 0.0008(6)
C20 0.0164(7) 0.0228(8) 0.0213(8) 0.0013(6) 0.0016(6) -0.0021(6)
C21 0.0225(8) 0.0180(7) 0.0229(8) 0.0018(6) 0.0004(6) -0.0016(6)
C22 0.0194(7) 0.0173(7) 0.0248(8) -0.0010(6) 0.0004(6) 0.0007(6)
C23 0.0175(8) 0.0249(8) 0.0321(9) 0.0081(7) 0.0022(6) 0.0039(6)
C24 0.0336(10) 0.0269(10) 0.0528(13) 0.0150(9) 0.0092(9) 0.0075(8)
C25 0.0180(7) 0.0190(7) 0.0228(8) -0.0006(6) 0.0005(6) 0.0004(6)
C26 0.0179(7) 0.0247(8) 0.0184(7) -0.0020(6) -0.0003(6) 0.0028(6)
C27 0.0183(8) 0.0279(8) 0.0198(8) -0.0013(6) 0.0015(6) 0.0019(6)
C28 0.0158(7) 0.0351(9) 0.0191(7) -0.0052(7) 0.0013(6) 0.0015(7)
C29 0.0191(8) 0.0329(9) 0.0247(8) -0.0053(7) -0.0008(6) 0.0090(7)
C30 0.0253(8) 0.0244(8) 0.0200(8) -0.0030(6) -0.0014(6) 0.0070(7)
C31 0.0187(7) 0.0245(8) 0.0211(8) -0.0025(6) 0.0003(6) 0.0025(6)
C32 0.0194(8) 0.0413(11) 0.0328(9) -0.0024(8) 0.0046(7) -0.0038(7)
C33 0.0347(10) 0.0235(9) 0.0304(9) -0.0002(7) 0.0018(7) 0.0056(7)
C34 0.0407(11) 0.0310(10) 0.0351(10) 0.0025(8) 0.0047(8) 0.0148(8)
C35 0.0284(9) 0.0418(11) 0.0318(10) 0.0053(8) 0.0067(7) 0.0123(8)
C36 0.0196(8) 0.0384(10) 0.0355(10) 0.0118(8) -0.0023(7) -0.0009(7)
C37 0.0244(8) 0.0324(9) 0.0313(9) 0.0059(8) -0.0063(7) -0.0048(7)
C38 0.0414(10) 0.0295(9) 0.0239(9) -0.0047(7) -0.0021(7) -0.0018(8)
C45 0.0473(11) 0.0241(9) 0.0268(9) -0.0002(7) 0.0021(8) -0.0021(8)
O13' 0.028(4) 0.040(7) 0.039(6) -0.014(6) 0.004(4) 0.009(4)
C40' 0.040(5) 0.054(7) 0.050(6) -0.015(5) 0.025(4) -0.008(5)
C41' 0.020(4) 0.039(5) 0.044(6) -0.004(5) -0.002(5) 0.002(4)
O14' 0.038(4) 0.029(4) 0.043(4) 0.007(3) -0.002(3) 0.001(3)
C42' 0.022(5) 0.048(6) 0.035(6) 0.012(5) -0.005(4) -0.003(4)
C43' 0.032(5) 0.042(8) 0.033(6) -0.005(6) -0.003(4) -0.003(5)
O15' 0.037(4) 0.023(4) 0.047(6) 0.007(3) -0.012(4) -0.016(3)

loop_
_atom_type_symbol
_atom_type_description
_atom_type_scat_dispersion_real
_atom_type_scat_dispersion_imag
_atom_type_scat_source
C C 0.0181 0.0091 'International Tables Vol C Tables 4.2.6.8 and 6.1.1.4'
H H 0.0000 0.0000 'International Tables Vol C Tables 4.2.6.8 and 6.1.1.4'
Fe Fe -1.1336 3.1974 'International Tables Vol C Tables 4.2.6.8 and 6.1.1.4'
K K 0.3868 1.0657 'International Tables Vol C Tables 4.2.6.8 and 6.1.1.4'
N N 0.0311 0.0180 'International Tables Vol C Tables 4.2.6.8 and 6.1.1.4'
O O 0.0492 0.0322 'International Tables Vol C Tables 4.2.6.8 and 6.1.1.4'

loop_
_geom_angle_atom_site_label_1
_geom_angle_atom_site_label_2
_geom_angle_atom_site_label_3
_geom_angle
_geom_angle_site_symmetry_1
_geom_angle_site_symmetry_3
_geom_angle_publ_flag
N2 Fe1 N1 83.17(5) . . ?
N2 Fe1 N3 123.57(6) . . ?
N2 Fe1 N4 116.49(6) . . ?
N3 Fe1 N1 83.27(5) . . ?
N4 Fe1 N1 82.86(5) . . ?
N4 Fe1 N3 115.66(6) . . ?
O1 K1 O2 141.68(4) . 2_655 ?
O1 K1 O10 87.40(4) . . ?
O1 K1 O11 69.90(4) . . ?
O1 K1 O12 73.76(4) . . ?
O1 K1 O13 84.79(10) . . ?
O1 K1 O14 119.25(6) . . ?
O1 K1 O13' 91.4(4) . . ?
O1 K1 O14' 108.1(2) . . ?
O2 K1 O10 82.45(4) 2_655 . ?
O2 K1 O14 97.62(6) 2_655 . ?
O2 K1 O13' 101.7(4) 2_655 . ?
O2 K1 O14' 109.7(2) 2_655 . ?
O10 K1 O14 119.95(5) . . ?
O11 K1 O2 72.97(4) . 2_655 ?
O11 K1 O10 60.45(4) . . ?
O11 K1 O14 170.56(6) . . ?
O11 K1 O13' 123.97(19) . . ?
O11 K1 O14' 174.90(19) . . ?
O12 K1 O2 81.74(4) . 2_655 ?
O12 K1 O10 124.18(4) . . ?
O12 K1 O11 63.73(4) . . ?
O12 K1 O13 60.76(7) . . ?
O12 K1 O14 115.05(5) . . ?
O12 K1 O13' 60.34(19) . . ?
O12 K1 O14' 120.62(16) . . ?
O13 K1 O2 108.49(11) . 2_655 ?
O13 K1 O10 168.95(11) . . ?
O13 K1 O11 123.38(7) . . ?
O13 K1 O14 58.28(8) . . ?
O15 K1 O1 117.42(8) . . ?
O15 K1 O2 89.38(8) . 2_655 ?
O15 K1 O10 60.96(6) . . ?
O15 K1 O11 120.32(6) . . ?
O15 K1 O12 168.67(8) . . ?
O15 K1 O13 116.30(9) . . ?
O15 K1 O14 59.00(7) . . ?
O13' K1 O10 174.6(3) . . ?
O14' K1 O10 115.14(16) . . ?
O14' K1 O13' 60.3(2) . . ?
O15' K1 O1 127.3(2) . . ?
O15' K1 O2 79.1(2) . 2_655 ?
O15' K1 O10 61.86(19) . . ?
O15' K1 O11 118.0(2) . . ?
O15' K1 O12 158.9(2) . . ?
O15' K1 O13' 115.2(3) . . ?
O15' K1 O14' 59.1(2) . . ?
C7 O1 K1 110.53(10) . . ?
C16 O2 K1 141.95(11) . 2_645 ?
C10 O4 C14 116.40(13) . . ?
C12 O5 C15 117.07(13) . . ?
C19 O6 C23 116.09(12) . . ?
C21 O7 C24 117.85(14) . . ?
C28 O8 C32 117.05(13) . . ?
C30 O9 C33 117.84(13) . . ?
C34 O10 K1 114.69(11) . . ?
C34 O10 C45 114.17(15) . . ?
C45 O10 K1 97.03(10) . . ?
C35 O11 K1 111.32(10) . . ?
C35 O11 C36 114.09(15) . . ?
C36 O11 K1 107.03(10) . . ?
C37 O12 K1 108.52(10) . . ?
C37 O12 C38 111.50(14) . . ?
C38 O12 K1 106.79(10) . . ?
H39A C39 H39B 108.5 . . ?
H39C C39 H39D 107.5 . . ?
O13 C39 H39A 110.1 . . ?
O13 C39 H39B 110.1 . . ?
O13 C39 C38 107.8(3) . . ?
C38 C39 H39A 110.1 . . ?
C38 C39 H39B 110.1 . . ?
C38 C39 H39C 108.6 . . ?
C38 C39 H39D 108.6 . . ?
O13' C39 H39C 108.6 . . ?
O13' C39 H39D 108.6 . . ?
O13' C39 C38 114.8(7) . . ?
C39 O13 K1 116.9(3) . . ?
C39 O13 C40 111.3(4) . . ?
C40 O13 K1 120.3(2) . . ?
O13 C40 H40A 110.1 . . ?
O13 C40 H40B 110.1 . . ?
O13 C40 C41 107.9(3) . . ?
H40A C40 H40B 108.4 . . ?
C41 C40 H40A 110.1 . . ?
C41 C40 H40B 110.1 . . ?
C40 C41 H41A 109.6 . . ?
C40 C41 H41B 109.6 . . ?
H41A C41 H41B 108.2 . . ?
O14 C41 C40 110.1(4) . . ?
O14 C41 H41A 109.6 . . ?
O14 C41 H41B 109.6 . . ?
C41 O14 K1 112.8(3) . . ?
C42 O14 K1 110.3(2) . . ?
C42 O14 C41 111.6(3) . . ?
O14 C42 H42A 109.7 . . ?
O14 C42 H42B 109.7 . . ?
O14 C42 C43 109.9(3) . . ?
H42A C42 H42B 108.2 . . ?
C43 C42 H42A 109.7 . . ?
C43 C42 H42B 109.7 . . ?
C42 C43 H43A 109.6 . . ?
C42 C43 H43B 109.6 . . ?
H43A C43 H43B 108.2 . . ?
O15 C43 C42 110.1(4) . . ?
O15 C43 H43A 109.6 . . ?
O15 C43 H43B 109.6 . . ?
C43 O15 K1 122.9(3) . . ?
C43 O15 C44 116.3(3) . . ?
C44 O15 K1 115.6(2) . . ?
O15 C44 H44A 109.3 . . ?
O15 C44 H44B 109.3 . . ?
O15 C44 C45 111.6(2) . . ?
H44A C44 H44B 108.0 . . ?
H44C C44 H44D 109.1 . . ?
C45 C44 H44A 109.3 . . ?
C45 C44 H44B 109.3 . . ?
C45 C44 H44C 111.1 . . ?
C45 C44 H44D 111.1 . . ?
O15' C44 H44C 111.1 . . ?
O15' C44 H44D 111.1 . . ?
O15' C44 C45 103.1(5) . . ?
C1 N1 Fe1 105.45(9) . . ?
C1 N1 C3 112.78(13) . . ?
C1 N1 C5 113.01(13) . . ?
C3 N1 Fe1 105.65(9) . . ?
C5 N1 Fe1 105.89(9) . . ?
C5 N1 C3 113.20(13) . . ?
C2 N2 Fe1 109.33(10) . . ?
C7 N2 Fe1 131.86(11) . . ?
C7 N2 C2 115.68(13) . . ?
C4 N3 Fe1 105.12(10) . . ?
C16 N3 Fe1 126.80(11) . . ?
C16 N3 C4 114.52(13) . . ?
C6 N4 Fe1 108.22(10) . . ?
C25 N4 Fe1 133.60(11) . . ?
C25 N4 C6 115.12(13) . . ?
N1 C1 H1A 109.4 . . ?
N1 C1 H1B 109.4 . . ?
N1 C1 C2 110.97(13) . . ?
H1A C1 H1B 108.0 . . ?
C2 C1 H1A 109.4 . . ?
C2 C1 H1B 109.4 . . ?
N2 C2 C1 108.45(13) . . ?
N2 C2 H2A 110.0 . . ?
N2 C2 H2B 110.0 . . ?
C1 C2 H2A 110.0 . . ?
C1 C2 H2B 110.0 . . ?
H2A C2 H2B 108.4 . . ?
N1 C3 H3A 109.9 . . ?
N1 C3 H3B 109.9 . . ?
N1 C3 C4 109.11(13) . . ?
H3A C3 H3B 108.3 . . ?
C4 C3 H3A 109.9 . . ?
C4 C3 H3B 109.9 . . ?
N3 C4 C3 108.44(13) . . ?
N3 C4 H4A 110.0 . . ?
N3 C4 H4B 110.0 . . ?
C3 C4 H4A 110.0 . . ?
C3 C4 H4B 110.0 . . ?
H4A C4 H4B 108.4 . . ?
N1 C5 H5A 109.6 . . ?
N1 C5 H5B 109.6 . . ?
N1 C5 C6 110.39(13) . . ?
H5A C5 H5B 108.1 . . ?
C6 C5 H5A 109.6 . . ?
C6 C5 H5B 109.6 . . ?
N4 C6 C5 108.61(13) . . ?
N4 C6 H6A 110.0 . . ?
N4 C6 H6B 110.0 . . ?
C5 C6 H6A 110.0 . . ?
C5 C6 H6B 110.0 . . ?
H6A C6 H6B 108.3 . . ?
O1 C7 N2 125.96(15) . . ?
O1 C7 C8 118.10(14) . . ?
N2 C7 C8 115.93(14) . . ?
C9 C8 C7 117.68(14) . . ?
C13 C8 C7 121.04(14) . . ?
C13 C8 C9 121.19(15) . . ?
C8 C9 H9 120.5 . . ?
C8 C9 C10 118.93(15) . . ?
C10 C9 H9 120.5 . . ?
O4 C10 C9 123.40(15) . . ?
O4 C10 C11 115.80(14) . . ?
C11 C10 C9 120.80(15) . . ?
C10 C11 H11 120.3 . . ?
C10 C11 C12 119.43(15) . . ?
C12 C11 H11 120.3 . . ?
O5 C12 C11 115.18(14) . . ?
O5 C12 C13 124.09(15) . . ?
C13 C12 C11 120.73(15) . . ?
C8 C13 C12 118.87(15) . . ?
C8 C13 H13 120.6 . . ?
C12 C13 H13 120.6 . . ?
O4 C14 H14A 109.5 . . ?
O4 C14 H14B 109.5 . . ?
O4 C14 H14C 109.5 . . ?
H14A C14 H14B 109.5 . . ?
H14A C14 H14C 109.5 . . ?
H14B C14 H14C 109.5 . . ?
O5 C15 H15A 109.5 . . ?
O5 C15 H15B 109.5 . . ?
O5 C15 H15C 109.5 . . ?
H15A C15 H15B 109.5 . . ?
H15A C15 H15C 109.5 . . ?
H15B C15 H15C 109.5 . . ?
O2 C16 N3 125.98(15) . . ?
O2 C16 C17 118.26(14) . . ?
N3 C16 C17 115.76(14) . . ?
C18 C17 C16 121.25(14) . . ?
C22 C17 C16 118.12(14) . . ?
C22 C17 C18 120.62(15) . . ?
C17 C18 H18 120.5 . . ?
C19 C18 C17 119.09(15) . . ?
C19 C18 H18 120.5 . . ?
O6 C19 C18 123.72(14) . . ?
O6 C19 C20 115.51(14) . . ?
C20 C19 C18 120.77(15) . . ?
C19 C20 H20 120.3 . . ?
C19 C20 C21 119.32(15) . . ?
C21 C20 H20 120.3 . . ?
O7 C21 C20 114.56(14) . . ?
O7 C21 C22 124.49(15) . . ?
C22 C21 C20 120.95(15) . . ?
C17 C22 H22 120.4 . . ?
C21 C22 C17 119.20(15) . . ?
C21 C22 H22 120.4 . . ?
O6 C23 H23A 109.5 . . ?
O6 C23 H23B 109.5 . . ?
O6 C23 H23C 109.5 . . ?
H23A C23 H23B 109.5 . . ?
H23A C23 H23C 109.5 . . ?
H23B C23 H23C 109.5 . . ?
O7 C24 H24A 109.5 . . ?
O7 C24 H24B 109.5 . . ?
O7 C24 H24C 109.5 . . ?
H24A C24 H24B 109.5 . . ?
H24A C24 H24C 109.5 . . ?
H24B C24 H24C 109.5 . . ?
O3 C25 N4 126.23(15) . . ?
O3 C25 C26 117.36(14) . . ?
N4 C25 C26 116.33(14) . . ?
C27 C26 C25 117.55(15) . . ?
C31 C26 C25 120.76(15) . . ?
C31 C26 C27 121.36(15) . . ?
C26 C27 H27 120.6 . . ?
C28 C27 C26 118.71(16) . . ?
C28 C27 H27 120.6 . . ?
O8 C28 C27 123.60(17) . . ?
O8 C28 C29 115.58(15) . . ?
C29 C28 C27 120.81(16) . . ?
C28 C29 H29 120.1 . . ?
C28 C29 C30 119.83(15) . . ?
C30 C29 H29 120.1 . . ?
O9 C30 C29 115.52(15) . . ?
O9 C30 C31 124.19(16) . . ?
C29 C30 C31 120.29(16) . . ?
C26 C31 C30 118.91(16) . . ?
C26 C31 H31 120.5 . . ?
C30 C31 H31 120.5 . . ?
O8 C32 H32A 109.5 . . ?
O8 C32 H32B 109.5 . . ?
O8 C32 H32C 109.5 . . ?
H32A C32 H32B 109.5 . . ?
H32A C32 H32C 109.5 . . ?
H32B C32 H32C 109.5 . . ?
O9 C33 H33A 109.5 . . ?
O9 C33 H33B 109.5 . . ?
O9 C33 H33C 109.5 . . ?
H33A C33 H33B 109.5 . . ?
H33A C33 H33C 109.5 . . ?
H33B C33 H33C 109.5 . . ?
O10 C34 H34A 108.8 . . ?
O10 C34 H34B 108.8 . . ?
O10 C34 C35 113.89(16) . . ?
H34A C34 H34B 107.7 . . ?
C35 C34 H34A 108.8 . . ?
C35 C34 H34B 108.8 . . ?
O11 C35 C34 107.53(16) . . ?
O11 C35 H35A 110.2 . . ?
O11 C35 H35B 110.2 . . ?
C34 C35 H35A 110.2 . . ?
C34 C35 H35B 110.2 . . ?
H35A C35 H35B 108.5 . . ?
O11 C36 H36A 110.1 . . ?
O11 C36 H36B 110.1 . . ?
O11 C36 C37 107.80(15) . . ?
H36A C36 H36B 108.5 . . ?
C37 C36 H36A 110.1 . . ?
C37 C36 H36B 110.1 . . ?
O12 C37 C36 109.27(14) . . ?
O12 C37 H37A 109.8 . . ?
O12 C37 H37B 109.8 . . ?
C36 C37 H37A 109.8 . . ?
C36 C37 H37B 109.8 . . ?
H37A C37 H37B 108.3 . . ?
O12 C38 C39 108.53(15) . . ?
O12 C38 H38A 110.0 . . ?
O12 C38 H38B 110.0 . . ?
C39 C38 H38A 110.0 . . ?
C39 C38 H38B 110.0 . . ?
H38A C38 H38B 108.4 . . ?
O10 C45 C44 108.08(16) . . ?
O10 C45 H45A 110.1 . . ?
O10 C45 H45B 110.1 . . ?
C44 C45 H45A 110.1 . . ?
C44 C45 H45B 110.1 . . ?
H45A C45 H45B 108.4 . . ?
C39 O13' K1 114.8(9) . . ?
C40' O13' K1 112.5(9) . . ?
C40' O13' C39 122.9(12) . . ?
O13' C40' H40C 109.5 . . ?
O13' C40' H40D 109.5 . . ?
O13' C40' C41' 110.9(11) . . ?
H40C C40' H40D 108.1 . . ?
C41' C40' H40C 109.5 . . ?
C41' C40' H40D 109.5 . . ?
C40' C41' H41C 110.3 . . ?
C40' C41' H41D 110.3 . . ?
H41C C41' H41D 108.5 . . ?
O14' C41' C40' 107.1(11) . . ?
O14' C41' H41C 110.3 . . ?
O14' C41' H41D 110.3 . . ?
C41' O14' K1 115.1(8) . . ?
C41' O14' C42' 108.5(10) . . ?
C42' O14' K1 112.8(7) . . ?
O14' C42' H42C 109.5 . . ?
O14' C42' H42D 109.5 . . ?
O14' C42' C43' 110.6(12) . . ?
H42C C42' H42D 108.1 . . ?
C43' C42' H42C 109.5 . . ?
C43' C42' H42D 109.5 . . ?
C42' C43' H43C 110.9 . . ?
C42' C43' H43D 110.9 . . ?
H43C C43' H43D 108.9 . . ?
O15' C43' C42' 104.3(11) . . ?
O15' C43' H43C 110.9 . . ?
O15' C43' H43D 110.9 . . ?
C44 O15' K1 117.2(7) . . ?
C43' O15' K1 121.2(10) . . ?
C43' O15' C44 103.8(9) . . ?

loop_
_geom_bond_atom_site_label_1
_geom_bond_atom_site_label_2
_geom_bond_distance
_geom_bond_site_symmetry_2
_geom_bond_publ_flag
Fe1 N1 2.2034(13) . ?
Fe1 N2 2.0069(14) . ?
Fe1 N3 2.0181(14) . ?
Fe1 N4 2.0176(14) . ?
K1 O1 2.7529(12) . ?
K1 O2 2.8126(12) 2_655 ?
K1 O10 2.8493(13) . ?
K1 O11 2.7974(13) . ?
K1 O12 2.7889(13) . ?
K1 O13 2.793(5) . ?
K1 O14 2.942(2) . ?
K1 O15 2.703(3) . ?
K1 O13' 2.832(16) . ?
K1 O14' 2.828(8) . ?
K1 O15' 2.698(13) . ?
O1 C7 1.2499(19) . ?
O2 C16 1.2530(19) . ?
O3 C25 1.245(2) . ?
O4 C10 1.3749(19) . ?
O4 C14 1.426(2) . ?
O5 C12 1.366(2) . ?
O5 C15 1.435(2) . ?
O6 C19 1.3686(19) . ?
O6 C23 1.428(2) . ?
O7 C21 1.371(2) . ?
O7 C24 1.423(2) . ?
O8 C28 1.376(2) . ?
O8 C32 1.426(2) . ?
O9 C30 1.370(2) . ?
O9 C33 1.428(2) . ?
O10 C34 1.422(2) . ?
O10 C45 1.426(2) . ?
O11 C35 1.418(2) . ?
O11 C36 1.420(2) . ?
O12 C37 1.424(2) . ?
O12 C38 1.432(2) . ?
C39 H39A 0.9900 . ?
C39 H39B 0.9900 . ?
C39 H39C 0.9900 . ?
C39 H39D 0.9900 . ?
C39 O13 1.421(3) . ?
C39 C38 1.500(3) . ?
C39 O13' 1.422(7) . ?
O13 C40 1.429(5) . ?
C40 H40A 0.9900 . ?
C40 H40B 0.9900 . ?
C40 C41 1.488(6) . ?
C41 H41A 0.9900 . ?
C41 H41B 0.9900 . ?
C41 O14 1.426(4) . ?
O14 C42 1.419(4) . ?
C42 H42A 0.9900 . ?
C42 H42B 0.9900 . ?
C42 C43 1.486(6) . ?
C43 H43A 0.9900 . ?
C43 H43B 0.9900 . ?
C43 O15 1.421(5) . ?
O15 C44 1.437(3) . ?
C44 H44A 0.9900 . ?
C44 H44B 0.9900 . ?
C44 H44C 0.9900 . ?
C44 H44D 0.9900 . ?
C44 C45 1.495(3) . ?
C44 O15' 1.406(7) . ?
N1 C1 1.477(2) . ?
N1 C3 1.483(2) . ?
N1 C5 1.482(2) . ?
N2 C2 1.4693(19) . ?
N2 C7 1.332(2) . ?
N3 C4 1.474(2) . ?
N3 C16 1.334(2) . ?
N4 C6 1.469(2) . ?
N4 C25 1.329(2) . ?
C1 H1A 0.9900 . ?
C1 H1B 0.9900 . ?
C1 C2 1.525(2) . ?
C2 H2A 0.9900 . ?
C2 H2B 0.9900 . ?
C3 H3A 0.9900 . ?
C3 H3B 0.9900 . ?
C3 C4 1.528(2) . ?
C4 H4A 0.9900 . ?
C4 H4B 0.9900 . ?
C5 H5A 0.9900 . ?
C5 H5B 0.9900 . ?
C5 C6 1.522(2) . ?
C6 H6A 0.9900 . ?
C6 H6B 0.9900 . ?
C7 C8 1.509(2) . ?
C8 C9 1.393(2) . ?
C8 C13 1.392(2) . ?
C9 H9 0.9500 . ?
C9 C10 1.393(2) . ?
C10 C11 1.386(2) . ?
C11 H11 0.9500 . ?
C11 C12 1.395(2) . ?
C12 C13 1.392(2) . ?
C13 H13 0.9500 . ?
C14 H14A 0.9800 . ?
C14 H14B 0.9800 . ?
C14 H14C 0.9800 . ?
C15 H15A 0.9800 . ?
C15 H15B 0.9800 . ?
C15 H15C 0.9800 . ?
C16 C17 1.512(2) . ?
C17 C18 1.396(2) . ?
C17 C22 1.395(2) . ?
C18 H18 0.9500 . ?
C18 C19 1.395(2) . ?
C19 C20 1.389(2) . ?
C20 H20 0.9500 . ?
C20 C21 1.391(2) . ?
C21 C22 1.389(2) . ?
C22 H22 0.9500 . ?
C23 H23A 0.9800 . ?
C23 H23B 0.9800 . ?
C23 H23C 0.9800 . ?
C24 H24A 0.9800 . ?
C24 H24B 0.9800 . ?
C24 H24C 0.9800 . ?
C25 C26 1.513(2) . ?
C26 C27 1.394(2) . ?
C26 C31 1.390(2) . ?
C27 H27 0.9500 . ?
C27 C28 1.392(2) . ?
C28 C29 1.389(3) . ?
C29 H29 0.9500 . ?
C29 C30 1.389(3) . ?
C30 C31 1.400(2) . ?
C31 H31 0.9500 . ?
C32 H32A 0.9800 . ?
C32 H32B 0.9800 . ?
C32 H32C 0.9800 . ?
C33 H33A 0.9800 . ?
C33 H33B 0.9800 . ?
C33 H33C 0.9800 . ?
C34 H34A 0.9900 . ?
C34 H34B 0.9900 . ?
C34 C35 1.505(3) . ?
C35 H35A 0.9900 . ?
C35 H35B 0.9900 . ?
C36 H36A 0.9900 . ?
C36 H36B 0.9900 . ?
C36 C37 1.507(3) . ?
C37 H37A 0.9900 . ?
C37 H37B 0.9900 . ?
C38 H38A 0.9900 . ?
C38 H38B 0.9900 . ?
C45 H45A 0.9900 . ?
C45 H45B 0.9900 . ?
O13' C40' 1.392(14) . ?
C40' H40C 0.9900 . ?
C40' H40D 0.9900 . ?
C40' C41' 1.512(13) . ?
C41' H41C 0.9900 . ?
C41' H41D 0.9900 . ?
C41' O14' 1.423(13) . ?
O14' C42' 1.434(12) . ?
C42' H42C 0.9900 . ?
C42' H42D 0.9900 . ?
C42' C43' 1.492(13) . ?
C43' H43C 0.9900 . ?
C43' H43D 0.9900 . ?
C43' O15' 1.391(14) . ?

loop_
_geom_torsion_atom_site_label_1
_geom_torsion_atom_site_label_2
_geom_torsion_atom_site_label_3
_geom_torsion_atom_site_label_4
_geom_torsion
_geom_torsion_site_symmetry_1
_geom_torsion_site_symmetry_2
_geom_torsion_site_symmetry_3
_geom_torsion_site_symmetry_4
_geom_torsion_publ_flag
Fe1 N1 C1 C2 30.51(15) . . . . ?
Fe1 N1 C3 C4 27.53(14) . . . . ?
Fe1 N1 C5 C6 29.04(15) . . . . ?
Fe1 N2 C2 C1 46.78(15) . . . . ?
Fe1 N2 C7 O1 152.35(13) . . . . ?
Fe1 N2 C7 C8 -28.6(2) . . . . ?
Fe1 N3 C4 C3 54.87(14) . . . . ?
Fe1 N3 C16 O2 -137.44(14) . . . . ?
Fe1 N3 C16 C17 42.95(19) . . . . ?
Fe1 N4 C6 C5 49.42(15) . . . . ?
Fe1 N4 C25 O3 154.45(14) . . . . ?
Fe1 N4 C25 C26 -28.9(2) . . . . ?
K1 O1 C7 N2 123.81(15) . . . . ?
K1 O1 C7 C8 -55.19(15) . . . . ?
K1 O2 C16 N3 -44.7(3) 2_645 . . . ?
K1 O2 C16 C17 134.92(14) 2_645 . . . ?
K1 O10 C34 C35 -28.7(2) . . . . ?
K1 O10 C45 C44 -73.40(14) . . . . ?
K1 O11 C35 C34 -60.58(16) . . . . ?
K1 O11 C36 C37 57.04(14) . . . . ?
K1 O12 C37 C36 51.07(15) . . . . ?
K1 O12 C38 C39 -65.86(15) . . . . ?
K1 O13 C40 C41 46.0(5) . . . . ?
K1 O14 C42 C43 -52.1(4) . . . . ?
K1 O15 C44 C45 -8.9(3) . . . . ?
K1 O13' C40' C41' -52.6(17) . . . . ?
K1 O14' C42' C43' 46.7(15) . . . . ?
O1 C7 C8 C9 -37.3(2) . . . . ?
O1 C7 C8 C13 139.13(16) . . . . ?
O2 C16 C17 C18 -159.45(15) . . . . ?
O2 C16 C17 C22 19.7(2) . . . . ?
O3 C25 C26 C27 -43.0(2) . . . . ?
O3 C25 C26 C31 130.53(17) . . . . ?
O4 C10 C11 C12 -178.43(14) . . . . ?
O5 C12 C13 C8 178.84(15) . . . . ?
O6 C19 C20 C21 -179.99(14) . . . . ?
O7 C21 C22 C17 177.86(15) . . . . ?
O8 C28 C29 C30 -179.60(15) . . . . ?
O9 C30 C31 C26 175.70(15) . . . . ?
O10 C34 C35 O11 60.6(2) . . . . ?
O11 C36 C37 O12 -78.07(17) . . . . ?
C39 O13 C40 C41 -171.7(3) . . . . ?
C39 O13' C40' C41' 163.6(14) . . . . ?
O13 C39 C38 O12 67.4(3) . . . . ?
O13 C40 C41 O14 -62.8(6) . . . . ?
C40 C41 O14 K1 49.6(5) . . . . ?
C40 C41 O14 C42 174.5(3) . . . . ?
C41 O14 C42 C43 -178.4(3) . . . . ?
O14 C42 C43 O15 59.1(6) . . . . ?
C42 C43 O15 K1 -36.3(6) . . . . ?
C42 C43 O15 C44 170.0(3) . . . . ?
C43 O15 C44 C45 146.7(4) . . . . ?
O15 C44 C45 O10 60.9(2) . . . . ?
N1 C1 C2 N2 -52.21(18) . . . . ?
N1 C3 C4 N3 -56.09(17) . . . . ?
N1 C5 C6 N4 -52.95(18) . . . . ?
N2 C7 C8 C9 143.58(15) . . . . ?
N2 C7 C8 C13 -40.0(2) . . . . ?
N3 C16 C17 C18 20.2(2) . . . . ?
N3 C16 C17 C22 -160.68(14) . . . . ?
N4 C25 C26 C27 140.04(16) . . . . ?
N4 C25 C26 C31 -46.5(2) . . . . ?
C1 N1 C3 C4 -87.16(15) . . . . ?
C1 N1 C5 C6 143.98(14) . . . . ?
C2 N2 C7 O1 -5.2(2) . . . . ?
C2 N2 C7 C8 173.82(14) . . . . ?
C3 N1 C1 C2 145.32(13) . . . . ?
C3 N1 C5 C6 -86.26(16) . . . . ?
C4 N3 C16 O2 -3.1(2) . . . . ?
C4 N3 C16 C17 177.33(13) . . . . ?
C5 N1 C1 C2 -84.70(16) . . . . ?
C5 N1 C3 C4 142.96(13) . . . . ?
C6 N4 C25 O3 -3.0(2) . . . . ?
C6 N4 C25 C26 173.72(14) . . . . ?
C7 N2 C2 C1 -150.77(14) . . . . ?
C7 C8 C9 C10 177.19(14) . . . . ?
C7 C8 C13 C12 -175.15(14) . . . . ?
C8 C9 C10 O4 177.99(14) . . . . ?
C8 C9 C10 C11 -2.2(2) . . . . ?
C9 C8 C13 C12 1.2(2) . . . . ?
C9 C10 C11 C12 1.8(2) . . . . ?
C10 C11 C12 O5 179.75(14) . . . . ?
C10 C11 C12 C13 0.2(2) . . . . ?
C11 C12 C13 C8 -1.7(2) . . . . ?
C13 C8 C9 C10 0.7(2) . . . . ?
C14 O4 C10 C9 -14.7(2) . . . . ?
C14 O4 C10 C11 165.52(15) . . . . ?
C15 O5 C12 C11 -179.20(15) . . . . ?
C15 O5 C12 C13 0.3(2) . . . . ?
C16 N3 C4 C3 -88.77(16) . . . . ?
C16 C17 C18 C19 -179.84(14) . . . . ?
C16 C17 C22 C21 -178.32(14) . . . . ?
C17 C18 C19 O6 178.96(14) . . . . ?
C17 C18 C19 C20 -1.8(2) . . . . ?
C18 C17 C22 C21 0.8(2) . . . . ?
C18 C19 C20 C21 0.8(2) . . . . ?
C19 C20 C21 O7 -178.66(14) . . . . ?
C19 C20 C21 C22 1.2(2) . . . . ?
C20 C21 C22 C17 -1.9(2) . . . . ?
C22 C17 C18 C19 1.1(2) . . . . ?
C23 O6 C19 C18 -3.0(2) . . . . ?
C23 O6 C19 C20 177.79(14) . . . . ?
C24 O7 C21 C20 -175.46(16) . . . . ?
C24 O7 C21 C22 4.7(3) . . . . ?
C25 N4 C6 C5 -147.59(15) . . . . ?
C25 C26 C27 C28 173.81(14) . . . . ?
C25 C26 C31 C30 -170.78(15) . . . . ?
C26 C27 C28 O8 178.84(15) . . . . ?
C26 C27 C28 C29 -2.4(2) . . . . ?
C27 C26 C31 C30 2.5(2) . . . . ?
C27 C28 C29 C30 1.5(3) . . . . ?
C28 C29 C30 O9 -177.73(15) . . . . ?
C28 C29 C30 C31 1.4(3) . . . . ?
C29 C30 C31 C26 -3.3(2) . . . . ?
C31 C26 C27 C28 0.4(2) . . . . ?
C32 O8 C28 C27 0.3(2) . . . . ?
C32 O8 C28 C29 -178.56(15) . . . . ?
C33 O9 C30 C29 169.07(15) . . . . ?
C33 O9 C30 C31 -10.0(2) . . . . ?
C34 O10 C45 C44 165.49(16) . . . . ?
C35 O11 C36 C37 -179.35(14) . . . . ?
C36 O11 C35 C34 178.17(15) . . . . ?
C37 O12 C38 C39 175.74(15) . . . . ?
C38 O12 C37 C36 168.42(15) . . . . ?
C38 C39 O13 K1 -32.6(3) . . . . ?
C38 C39 O13 C40 -176.3(3) . . . . ?
C38 C39 O13' K1 -13.2(11) . . . . ?
C38 C39 O13' C40' 130.0(16) . . . . ?
C45 O10 C34 C35 82.0(2) . . . . ?
C45 C44 O15' K1 -36.5(6) . . . . ?
C45 C44 O15' C43' -173.0(11) . . . . ?
O13' C39 C38 O12 54.3(8) . . . . ?
O13' C40' C41' O14' 67(2) . . . . ?
C40' C41' O14' K1 -46.6(16) . . . . ?
C40' C41' O14' C42' -174.1(10) . . . . ?
C41' O14' C42' C43' 175.5(12) . . . . ?
O14' C42' C43' O15' -63(2) . . . . ?
C42' C43' O15' K1 51.4(17) . . . . ?
C42' C43' O15' C44 -174.3(10) . . . . ?
O15' C44 C45 O10 79.8(5) . . . . ?
